data_2017475
loop_
_publ_author_name
'Bakowicz, Julia'
'Turowska-Tyrk, Ilona'

_publ_section_title
;
 Monitoring structural transformations in crystals. 13. On
 photocyclization in 2,3,4,5,6-pentamethylbenzophenone,
 1,3-diphenylbutan-1-one and 2,4,6-triisopropyl-4'-methoxybenzophenone
;
_journal_coeditor_code GZ3170
_journal_issue 1
_journal_name_full 'Acta Crystallographica Section C'
_journal_page_first o29
_journal_page_last o32
_journal_paper_doi 10.1107/S0108270109052858
_journal_volume 66
_journal_year 2010
_chemical_formula_iupac 'C18 H20 O'
_chemical_formula_moiety 'C18 H20 O'
_chemical_formula_sum 'C18 H20 O'
_chemical_formula_weight 252.34
_chemical_name_systematic
;
2,3,4,5,6-pentamethylbenzophenone
;
_space_group_IT_number 14
_symmetry_cell_setting monoclinic
_symmetry_space_group_name_Hall '-P 2yn'
_symmetry_space_group_name_H-M 'P 1 21/n 1'
_atom_sites_solution_hydrogens geom
_atom_sites_solution_primary direct
_atom_sites_solution_secondary difmap
_audit_creation_method SHELXL-97
_cell_angle_alpha 90.00
_cell_angle_beta 97.28(2)
_cell_angle_gamma 90.00
_cell_formula_units_Z 4
_cell_length_a 6.3784(15)
_cell_length_b 12.793(2)
_cell_length_c 18.014(5)
_cell_measurement_reflns_used 1312
_cell_measurement_temperature 299(2)
_cell_measurement_theta_max 20.68
_cell_measurement_theta_min 2.80
_cell_volume 1458.1(6)
_computing_cell_refinement 'CrysAlis CCD (Oxford Diffraction, 2003)'
_computing_data_collection 'CrysAlis CCD (Oxford Diffraction, 2003)'
_computing_data_reduction 'CrysAlis RED (Oxford Diffraction, 2003)'
_computing_molecular_graphics 'ORTEP-3 for Windows (Farrugia, 1997)'
_computing_publication_material 'SHELXL97 (Sheldrick, 2008)'
_computing_structure_refinement 'SHELXL97 (Sheldrick, 2008)'
_computing_structure_solution 'SHELXS97 (Sheldrick, 2008)'
_diffrn_ambient_temperature 299(2)
_diffrn_measured_fraction_theta_full 0.993
_diffrn_measured_fraction_theta_max 0.993
_diffrn_measurement_device_type 'Kuma KM-4 CCD diffractometer'
_diffrn_measurement_method '\w scans'
_diffrn_radiation_monochromator graphite
_diffrn_radiation_source 'fine-focus sealed tube'
_diffrn_radiation_type MoK\a
_diffrn_radiation_wavelength 0.71073
_diffrn_reflns_av_R_equivalents 0.0356
_diffrn_reflns_av_sigmaI/netI 0.0309
_diffrn_reflns_limit_h_max 7
_diffrn_reflns_limit_h_min -3
_diffrn_reflns_limit_k_max 15
_diffrn_reflns_limit_k_min -14
_diffrn_reflns_limit_l_max 20
_diffrn_reflns_limit_l_min -21
_diffrn_reflns_number 7742
_diffrn_reflns_theta_full 25.00
_diffrn_reflns_theta_max 25.00
_diffrn_reflns_theta_min 3.18
_exptl_absorpt_coefficient_mu 0.069
_exptl_absorpt_correction_type none
_exptl_crystal_colour colourless
_exptl_crystal_density_diffrn 1.150
_exptl_crystal_density_method 'not measured'
_exptl_crystal_description block
_exptl_crystal_F_000 544
_exptl_crystal_size_max 0.60
_exptl_crystal_size_mid 0.30
_exptl_crystal_size_min 0.13
_refine_diff_density_max 0.172
_refine_diff_density_min -0.205
_refine_ls_extinction_method none
_refine_ls_goodness_of_fit_ref 1.038
_refine_ls_hydrogen_treatment constr
_refine_ls_matrix_type full
_refine_ls_number_parameters 177
_refine_ls_number_reflns 2553
_refine_ls_number_restraints 0
_refine_ls_restrained_S_all 1.038
_refine_ls_R_factor_all 0.0786
_refine_ls_R_factor_gt 0.0566
_refine_ls_shift/su_max 0.000
_refine_ls_shift/su_mean 0.000
_refine_ls_structure_factor_coef Fsqd
_refine_ls_weighting_details 'calc w=1/[\s^2^(Fo^2^)+(0.1124P)^2^+0.0000P] where P=(Fo^2^+2Fc^2^)/3'
_refine_ls_weighting_scheme calc
_refine_ls_wR_factor_gt 0.1572
_refine_ls_wR_factor_ref 0.1772
_reflns_number_gt 1751
_reflns_number_total 2553
_reflns_threshold_expression >2sigma(I)
_cod_data_source_file gz3170.cif
_cod_data_source_block I
_cod_original_sg_symbol_H-M 'P 21/n'
_cod_database_code 2017475
_cod_database_fobs_code 2017475

loop_
_symmetry_equiv_pos_as_xyz
'x, y, z'
'x+1/2, -y+1/2, z+1/2'
'-x, -y, -z'
'-x-1/2, y-1/2, -z-1/2'

loop_
_atom_site_type_symbol
_atom_site_label
_atom_site_fract_x
_atom_site_fract_y
_atom_site_fract_z
_atom_site_U_iso_or_equiv
_atom_site_adp_type
_atom_site_calc_flag
_atom_site_refinement_flags
_atom_site_occupancy
_atom_site_disorder_assembly
_atom_site_disorder_group
O O1 0.1217(3) 0.48343(12) 0.23147(10) 0.0904(6) Uani d . 1 . .
C C1 0.2385(3) 0.47419(14) 0.18363(11) 0.0530(5) Uani d . 1 . .
C C2 0.2922(3) 0.36765(14) 0.15748(10) 0.0444(5) Uani d . 1 . .
C C3 0.4785(3) 0.31976(14) 0.19035(10) 0.0468(5) Uani d . 1 . .
C C4 0.5255(3) 0.21971(14) 0.16754(11) 0.0509(5) Uani d . 1 . .
C C5 0.3858(3) 0.16787(15) 0.11418(10) 0.0536(5) Uani d . 1 . .
C C6 0.2003(3) 0.21668(15) 0.08186(10) 0.0549(5) Uani d . 1 . .
C C7 0.1537(3) 0.31763(15) 0.10326(11) 0.0502(5) Uani d . 1 . .
C C8 0.6199(3) 0.37545(19) 0.25120(13) 0.0691(6) Uani d . 1 . .
H H8A 0.6419 0.3319 0.2949 0.104 Uiso calc R 1 . .
H H8B 0.5544 0.4397 0.2634 0.104 Uiso calc R 1 . .
H H8C 0.7533 0.3903 0.2341 0.104 Uiso calc R 1 . .
C C9 0.7268(3) 0.16752(19) 0.20307(14) 0.0751(7) Uani d . 1 . .
H H9A 0.8384 0.2182 0.2102 0.113 Uiso calc R 1 . .
H H9B 0.7649 0.1127 0.1710 0.113 Uiso calc R 1 . .
H H9C 0.7044 0.1386 0.2506 0.113 Uiso calc R 1 . .
C C10 0.4354(5) 0.05735(19) 0.09262(15) 0.0874(8) Uani d . 1 . .
H H10A 0.5479 0.0582 0.0619 0.131 Uiso calc R 1 . .
H H10B 0.3119 0.0264 0.0652 0.131 Uiso calc R 1 . .
H H10C 0.4777 0.0172 0.1370 0.131 Uiso calc R 1 . .
C C11 0.0473(4) 0.1600(2) 0.02402(14) 0.0895(8) Uani d . 1 . .
H H11A -0.0805 0.2000 0.0138 0.134 Uiso calc R 1 . .
H H11B 0.0153 0.0925 0.0429 0.134 Uiso calc R 1 . .
H H11C 0.1104 0.1518 -0.0213 0.134 Uiso calc R 1 . .
C C12 -0.0445(3) 0.3729(2) 0.06800(14) 0.0760(7) Uani d . 1 . .
H H12A -0.0510 0.4413 0.0894 0.114 Uiso calc R 1 . .
H H12B -0.1665 0.3333 0.0772 0.114 Uiso calc R 1 . .
H H12C -0.0415 0.3789 0.0150 0.114 Uiso calc R 1 . .
C C13 0.3258(3) 0.56766(14) 0.14940(10) 0.0454(5) Uani d . 1 . .
C C14 0.4642(3) 0.55909(16) 0.09658(10) 0.0535(5) Uani d . 1 . .
H H14 0.5038 0.4934 0.0812 0.064 Uiso calc R 1 . .
C C15 0.5438(3) 0.64792(18) 0.06656(12) 0.0658(6) Uani d . 1 . .
H H15 0.6359 0.6421 0.0307 0.079 Uiso calc R 1 . .
C C16 0.4867(3) 0.74431(17) 0.08979(12) 0.0664(6) Uani d . 1 . .
H H16 0.5409 0.8040 0.0697 0.080 Uiso calc R 1 . .
C C17 0.3507(3) 0.75374(16) 0.14225(12) 0.0674(6) Uani d . 1 . .
H H17 0.3121 0.8197 0.1575 0.081 Uiso calc R 1 . .
C C18 0.2710(3) 0.66603(15) 0.17239(11) 0.0577(5) Uani d . 1 . .
H H18 0.1797 0.6727 0.2085 0.069 Uiso calc R 1 . .

loop_
_atom_site_aniso_label
_atom_site_aniso_U_11
_atom_site_aniso_U_22
_atom_site_aniso_U_33
_atom_site_aniso_U_12
_atom_site_aniso_U_13
_atom_site_aniso_U_23
O1 0.1211(13) 0.0590(11) 0.1075(13) -0.0012(9) 0.0778(12) -0.0023(9)
C1 0.0575(11) 0.0453(12) 0.0599(12) 0.0011(8) 0.0222(9) 0.0010(9)
C2 0.0504(9) 0.0355(10) 0.0498(11) -0.0027(7) 0.0162(8) 0.0040(7)
C3 0.0509(10) 0.0428(11) 0.0479(11) -0.0069(8) 0.0104(8) 0.0034(8)
C4 0.0563(10) 0.0433(11) 0.0560(12) 0.0040(8) 0.0189(9) 0.0089(9)
C5 0.0754(13) 0.0398(11) 0.0499(12) -0.0038(9) 0.0252(10) -0.0005(8)
C6 0.0693(12) 0.0498(12) 0.0472(11) -0.0152(9) 0.0137(9) -0.0029(9)
C7 0.0517(10) 0.0496(12) 0.0505(11) -0.0052(8) 0.0103(8) 0.0069(9)
C8 0.0662(13) 0.0648(15) 0.0730(15) -0.0097(10) -0.0033(11) -0.0050(11)
C9 0.0731(14) 0.0665(15) 0.0871(17) 0.0209(11) 0.0161(12) 0.0145(12)
C10 0.138(2) 0.0485(14) 0.0824(16) 0.0058(14) 0.0389(15) -0.0098(12)
C11 0.0996(19) 0.0904(19) 0.0757(17) -0.0299(15) 0.0001(14) -0.0200(14)
C12 0.0610(12) 0.0882(18) 0.0764(15) 0.0044(11) -0.0006(11) 0.0132(13)
C13 0.0506(9) 0.0398(10) 0.0463(10) 0.0016(8) 0.0083(8) 0.0001(8)
C14 0.0629(11) 0.0455(11) 0.0551(11) -0.0026(9) 0.0188(9) -0.0023(9)
C15 0.0772(14) 0.0618(15) 0.0628(13) -0.0121(11) 0.0261(11) 0.0015(10)
C16 0.0814(14) 0.0496(13) 0.0682(14) -0.0133(11) 0.0096(11) 0.0096(10)
C17 0.0847(15) 0.0384(12) 0.0791(15) 0.0013(10) 0.0104(12) -0.0008(10)
C18 0.0689(12) 0.0440(12) 0.0630(13) 0.0036(9) 0.0191(10) -0.0026(9)

loop_
_atom_type_symbol
_atom_type_description
_atom_type_scat_dispersion_real
_atom_type_scat_dispersion_imag
_atom_type_scat_source
C C 0.0033 0.0016 'International Tables Vol C Tables 4.2.6.8 and 6.1.1.4'
H H 0.0000 0.0000 'International Tables Vol C Tables 4.2.6.8 and 6.1.1.4'
O O 0.0106 0.0060 'International Tables Vol C Tables 4.2.6.8 and 6.1.1.4'

loop_
_geom_angle_atom_site_label_1
_geom_angle_atom_site_label_2
_geom_angle_atom_site_label_3
_geom_angle_site_symmetry_1
_geom_angle_site_symmetry_3
_geom_angle
_geom_angle_publ_flag
O1 C1 C13 . . 120.82(17) ?
O1 C1 C2 . . 119.85(17) ?
C13 C1 C2 . . 119.32(15) ?
C7 C2 C3 . . 121.77(17) ?
C7 C2 C1 . . 119.42(16) ?
C3 C2 C1 . . 118.78(16) ?
C4 C3 C2 . . 118.78(16) ?
C4 C3 C8 . . 121.31(17) ?
C2 C3 C8 . . 119.88(17) ?
C3 C4 C5 . . 120.01(17) ?
C3 C4 C9 . . 118.95(18) ?
C5 C4 C9 . . 121.02(19) ?
C4 C5 C6 . . 120.55(18) ?
C4 C5 C10 . . 119.14(19) ?
C6 C5 C10 . . 120.31(19) ?
C7 C6 C5 . . 119.91(17) ?
C7 C6 C11 . . 119.5(2) ?
C5 C6 C11 . . 120.6(2) ?
C2 C7 C6 . . 118.95(17) ?
C2 C7 C12 . . 120.18(19) ?
C6 C7 C12 . . 120.86(19) ?
C3 C8 H8A . . 109.5 ?
C3 C8 H8B . . 109.5 ?
H8A C8 H8B . . 109.5 ?
C3 C8 H8C . . 109.5 ?
H8A C8 H8C . . 109.5 ?
H8B C8 H8C . . 109.5 ?
C4 C9 H9A . . 109.5 ?
C4 C9 H9B . . 109.5 ?
H9A C9 H9B . . 109.5 ?
C4 C9 H9C . . 109.5 ?
H9A C9 H9C . . 109.5 ?
H9B C9 H9C . . 109.5 ?
C5 C10 H10A . . 109.5 ?
C5 C10 H10B . . 109.5 ?
H10A C10 H10B . . 109.5 ?
C5 C10 H10C . . 109.5 ?
H10A C10 H10C . . 109.5 ?
H10B C10 H10C . . 109.5 ?
C6 C11 H11A . . 109.5 ?
C6 C11 H11B . . 109.5 ?
H11A C11 H11B . . 109.5 ?
C6 C11 H11C . . 109.5 ?
H11A C11 H11C . . 109.5 ?
H11B C11 H11C . . 109.5 ?
C7 C12 H12A . . 109.5 ?
C7 C12 H12B . . 109.5 ?
H12A C12 H12B . . 109.5 ?
C7 C12 H12C . . 109.5 ?
H12A C12 H12C . . 109.5 ?
H12B C12 H12C . . 109.5 ?
C14 C13 C18 . . 119.08(17) ?
C14 C13 C1 . . 121.86(17) ?
C18 C13 C1 . . 119.05(16) ?
C13 C14 C15 . . 120.17(19) ?
C13 C14 H14 . . 119.9 ?
C15 C14 H14 . . 119.9 ?
C16 C15 C14 . . 119.8(2) ?
C16 C15 H15 . . 120.1 ?
C14 C15 H15 . . 120.1 ?
C15 C16 C17 . . 120.6(2) ?
C15 C16 H16 . . 119.7 ?
C17 C16 H16 . . 119.7 ?
C16 C17 C18 . . 120.1(2) ?
C16 C17 H17 . . 120.0 ?
C18 C17 H17 . . 120.0 ?
C17 C18 C13 . . 120.34(19) ?
C17 C18 H18 . . 119.8 ?
C13 C18 H18 . . 119.8 ?

loop_
_geom_bond_atom_site_label_1
_geom_bond_atom_site_label_2
_geom_bond_site_symmetry_2
_geom_bond_distance
_geom_bond_publ_flag
O1 C1 . 1.214(2) ?
C1 C13 . 1.486(2) ?
C1 C2 . 1.496(2) ?
C2 C7 . 1.387(3) ?
C2 C3 . 1.400(2) ?
C3 C4 . 1.389(3) ?
C3 C8 . 1.507(3) ?
C4 C5 . 1.393(3) ?
C4 C9 . 1.515(3) ?
C5 C6 . 1.398(3) ?
C5 C10 . 1.510(3) ?
C6 C7 . 1.391(3) ?
C6 C11 . 1.518(3) ?
C7 C12 . 1.516(3) ?
C8 H8A . 0.9600 ?
C8 H8B . 0.9600 ?
C8 H8C . 0.9600 ?
C9 H9A . 0.9600 ?
C9 H9B . 0.9600 ?
C9 H9C . 0.9600 ?
C10 H10A . 0.9600 ?
C10 H10B . 0.9600 ?
C10 H10C . 0.9600 ?
C11 H11A . 0.9600 ?
C11 H11B . 0.9600 ?
C11 H11C . 0.9600 ?
C12 H12A . 0.9600 ?
C12 H12B . 0.9600 ?
C12 H12C . 0.9600 ?
C13 C14 . 1.382(3) ?
C13 C18 . 1.384(3) ?
C14 C15 . 1.383(3) ?
C14 H14 . 0.9300 ?
C15 C16 . 1.366(3) ?
C15 H15 . 0.9300 ?
C16 C17 . 1.367(3) ?
C16 H16 . 0.9300 ?
C17 C18 . 1.372(3) ?
C17 H17 . 0.9300 ?
C18 H18 . 0.9300 ?

loop_
_cod_related_entry_id
_cod_related_entry_database
_cod_related_entry_code
1 ChemSpider 453381
